data_7233765
loop_
_publ_author_name
'Aziz, Marian N.'
'Panda, Siva S.'
'Shalaby, ElSayed M.'
'Fawzy, Nehmedo G.'
'Girgis, Adel S.'

_publ_section_title
;
 Facile synthetic approach towards vasorelaxant active
 4-hydroxyquinazoline-4-carboxamides
;
_journal_issue 49
_journal_name_full 'RSC Advances'
_journal_page_first 28534
_journal_paper_doi 10.1039/C9RA04321G
_journal_volume 9
_journal_year 2019
_chemical_formula_moiety 'C11 H10 N2 O3'
_chemical_formula_sum 'C11 H10 N2 O3'
_chemical_formula_weight 218.21
_space_group_IT_number 15
_space_group_name_Hall '-C 2yc'
_space_group_name_H-M_alt 'C 1 2/c 1'
_symmetry_cell_setting monoclinic
_symmetry_space_group_name_Hall '-C 2yc'
_symmetry_space_group_name_H-M 'C 1 2/c 1'
_atom_sites_solution_hydrogens difmap
_atom_sites_solution_primary other
_audit_update_record
;
2019-04-30 deposited with the CCDC.    2019-09-04 downloaded from the CCDC.
;
_cell_angle_alpha 90
_cell_angle_beta 94.02(3)
_cell_angle_gamma 90
_cell_formula_units_Z 8
_cell_length_a 10.926(2)
_cell_length_b 21.310(4)
_cell_length_c 8.9155(18)
_cell_measurement_reflns_used 1863
_cell_measurement_temperature 293
_cell_measurement_theta_max 30
_cell_measurement_theta_min 2
_cell_volume 2070.7(7)
_computing_cell_refinement 'USER DEFINED CELL REFINEMENT'
_computing_data_collection 'USER DEFINED DATA COLLECTION'
_computing_data_reduction 'USER DEFINED DATA REDUCTION'
_computing_molecular_graphics 'CAMERON (Watkin et al., 1996)'
_computing_publication_material 'CRYSTALS (Betteridge et al., 2003)'
_computing_structure_refinement 'CRYSTALS (Betteridge et al., 2003)'
_computing_structure_solution 'Superflip (Palatinus & Chapuis, 2007)'
_diffrn_ambient_temperature 293
_diffrn_measured_fraction_theta_full 0.995
_diffrn_measured_fraction_theta_max 0.988
_diffrn_measurement_device Serial
_diffrn_measurement_device_type Unknown
_diffrn_measurement_method \w/2\q
_diffrn_radiation_monochromator graphite
_diffrn_radiation_type 'Mo K\a'
_diffrn_radiation_wavelength 0.70000
_diffrn_reflns_av_R_equivalents 0.024
_diffrn_reflns_limit_h_max 16
_diffrn_reflns_limit_h_min -15
_diffrn_reflns_limit_k_max 31
_diffrn_reflns_limit_k_min -31
_diffrn_reflns_limit_l_max 13
_diffrn_reflns_limit_l_min -12
_diffrn_reflns_number 26527
_diffrn_reflns_theta_full 28.495
_diffrn_reflns_theta_max 30.973
_diffrn_reflns_theta_min 1.882
_diffrn_standards_number 0
_exptl_absorpt_coefficient_mu 0.104
_exptl_absorpt_correction_T_max 0.99
_exptl_absorpt_correction_T_min 0.99
_exptl_absorpt_correction_type multi-scan
_exptl_absorpt_process_details 'DENZO/SCALEPACK (Otwinowski & Minor, 1997)'
_exptl_crystal_colour colorless
_exptl_crystal_density_diffrn 1.400
_exptl_crystal_density_method 'not measured'
_exptl_crystal_description cube
_exptl_crystal_F_000 912
_exptl_crystal_size_max 0.07
_exptl_crystal_size_mid 0.07
_exptl_crystal_size_min 0.06
_refine_diff_density_max 0.39
_refine_diff_density_min -0.32
_refine_ls_extinction_coef 6900(400)
_refine_ls_extinction_method 'Larson (1970), Equation 22'
_refine_ls_goodness_of_fit_ref 1.1993
_refine_ls_hydrogen_treatment mixed
_refine_ls_matrix_type full
_refine_ls_number_parameters 149
_refine_ls_number_reflns 3317
_refine_ls_number_restraints 0
_refine_ls_R_factor_all 0.0669
_refine_ls_R_factor_gt 0.0664
_refine_ls_shift/su_max 0.0003406
_refine_ls_shift/su_mean 0.0000396
_refine_ls_structure_factor_coef Fsqd
_refine_ls_weighting_details
;
 Method, part 1, Chebychev polynomial, (Watkin, 1994, Prince, 1982) 
 [weight] = 1.0/[A~0~*T~0~(x)+A~1~*T~1~(x) ... +A~n-1~]*T~n-1~(x)] 
 where A~i~ are the Chebychev coefficients listed below and x= Fcalc/Fmax 
 Method = Robust Weighting (Prince, 1982) 
 W = [weight] * [1-(deltaF/6*sigmaF)^2^]^2^ 
 A~i~ are: 
 73.2 117. 59.0 15.4 
;
_refine_ls_weighting_scheme calc
_refine_ls_wR_factor_all 0.1848
_refine_ls_wR_factor_gt 0.1847
_refine_ls_wR_factor_ref 0.1847
_reflns_limit_h_max 15
_reflns_limit_h_min -16
_reflns_limit_k_max 31
_reflns_limit_k_min 0
_reflns_limit_l_max 13
_reflns_limit_l_min 0
_reflns_number_gt 3317
_reflns_number_total 3404
_reflns_threshold_expression I>2.0\s(I)
_oxford_diffrn_Wilson_B_factor 3.21
_oxford_diffrn_Wilson_scale 2.21
_oxford_refine_ls_r_factor_ref 0.0664
_oxford_refine_ls_scale 0.881(8)
_oxford_reflns_number_all 3397
_oxford_reflns_threshold_expression_ref I>2.0\s(I)
_cod_data_source_file c9ra04321g2.cif
_cod_data_source_block 5PK
_cod_original_cell_volume 2070.7(4)
_cod_original_sg_symbol_H-M 'C 2/c '
_cod_database_code 7233765
_publcif_datablock.id {a7f422b1-ccc4-4c07-82d6-764c239e43a8}

loop_
_symmetry_equiv_pos_as_xyz
x,y,z
-x,-y,-z
x+1/2,y+1/2,z
-x+1/2,-y+1/2,-z
x,-y,z+1/2
-x,y,-z+1/2
x+1/2,-y+1/2,z+1/2
-x+1/2,y+1/2,-z+1/2

loop_
_atom_site_label
_atom_site_type_symbol
_atom_site_fract_x
_atom_site_fract_y
_atom_site_fract_z
_atom_site_U_iso_or_equiv
_atom_site_occupancy
_atom_site_adp_type
_atom_site_refinement_flags_posn
O1 O 0.20375(9) 0.35437(5) 0.23820(10) 0.0590 1.0000 Uani .
C2 C 0.14991(8) 0.38338(5) 0.33084(10) 0.0434 1.0000 Uani D
N3 N 0.07450(7) 0.35055(4) 0.43001(9) 0.0403 1.0000 Uani .
C4 C 0.06452(8) 0.28351(4) 0.43740(9) 0.0383 1.0000 Uani .
C5 C 0.13475(9) 0.23823(5) 0.37105(12) 0.0464 1.0000 Uani .
C6 C 0.10768(13) 0.17585(5) 0.40066(15) 0.0570 1.0000 Uani .
C7 C 0.01447(15) 0.15841(6) 0.49025(17) 0.0633 1.0000 Uani .
C8 C -0.05567(11) 0.20383(6) 0.55700(13) 0.0559 1.0000 Uani .
C9 C -0.02872(9) 0.26652(4) 0.52987(11) 0.0436 1.0000 Uani .
C10 C -0.08007(10) 0.32336(5) 0.58918(12) 0.0461 1.0000 Uani .
C11 C -0.00927(9) 0.37783(5) 0.52080(11) 0.0437 1.0000 Uani .
O12 O -0.02547(10) 0.43315(4) 0.54362(11) 0.0601 1.0000 Uani .
O13 O -0.15738(10) 0.33184(5) 0.67834(12) 0.0678 1.0000 Uani .
N14 N 0.15157(11) 0.44586(5) 0.34773(13) 0.0583 1.0000 Uani D
C15 C 0.21865(15) 0.48651(7) 0.25064(16) 0.0651 1.0000 Uani D
C16 C 0.3376(2) 0.50572(15) 0.3192(4) 0.1298 1.0000 Uani .
H51 H 0.1980 0.2494 0.3083 0.0389 1.0000 Uiso R
H61 H 0.1550 0.1439 0.3579 0.0504 1.0000 Uiso R
H71 H -0.0010 0.1152 0.5069 0.0553 1.0000 Uiso R
H81 H -0.1203 0.1926 0.6178 0.0501 1.0000 Uiso R
H151 H 0.1697 0.5224 0.2255 0.0626 1.0000 Uiso R
H152 H 0.2317 0.4635 0.1619 0.0626 1.0000 Uiso R
H161 H 0.3783 0.5315 0.2514 0.1477 1.0000 Uiso R
H162 H 0.3246 0.5288 0.4079 0.1477 1.0000 Uiso R
H163 H 0.3866 0.4699 0.3443 0.1477 1.0000 Uiso R
H141 H 0.1035(15) 0.4641(7) 0.4158(17) 0.0672 1.0000 Uiso D

loop_
_atom_site_aniso_label
_atom_site_aniso_U_11
_atom_site_aniso_U_22
_atom_site_aniso_U_33
_atom_site_aniso_U_23
_atom_site_aniso_U_13
_atom_site_aniso_U_12
O1 0.0613(5) 0.0614(5) 0.0581(5) -0.0022(3) 0.0298(4) -0.0006(4)
C2 0.0417(4) 0.0482(5) 0.0417(4) 0.0009(3) 0.0131(3) -0.0052(3)
N3 0.0404(4) 0.0401(4) 0.0421(4) -0.0017(3) 0.0147(3) -0.0038(3)
C4 0.0367(4) 0.0403(4) 0.0382(4) -0.0015(3) 0.0049(3) -0.0015(3)
C5 0.0430(5) 0.0464(5) 0.0499(5) -0.0062(4) 0.0046(4) 0.0047(3)
C6 0.0620(7) 0.0426(5) 0.0656(7) -0.0070(4) -0.0025(5) 0.0078(4)
C7 0.0774(8) 0.0398(5) 0.0718(8) 0.0031(5) -0.0018(6) -0.0064(5)
C8 0.0613(6) 0.0458(5) 0.0615(6) 0.0073(4) 0.0101(5) -0.0106(4)
C9 0.0444(4) 0.0429(4) 0.0444(4) 0.0016(3) 0.0099(3) -0.0053(3)
C10 0.0453(5) 0.0482(5) 0.0469(5) 0.0016(3) 0.0175(3) -0.0035(3)
C11 0.0467(5) 0.0425(4) 0.0440(4) -0.0018(3) 0.0173(3) -0.0025(3)
O12 0.0733(6) 0.0422(4) 0.0687(5) -0.0067(3) 0.0325(4) 0.0002(3)
O13 0.0670(6) 0.0689(6) 0.0728(6) 0.0038(4) 0.0425(5) -0.0024(4)
N14 0.0682(6) 0.0487(5) 0.0620(5) -0.0015(4) 0.0319(5) -0.0140(4)
C15 0.0742(8) 0.0584(7) 0.0658(7) 0.0092(5) 0.0280(6) -0.0124(6)
C16 0.0777(12) 0.158(2) 0.152(2) 0.076(2) -0.0036(13) -0.0558(14)

loop_
_atom_type_symbol
_atom_type_scat_dispersion_real
_atom_type_scat_dispersion_imag
_atom_type_scat_Cromer_Mann_a1
_atom_type_scat_Cromer_Mann_b1
_atom_type_scat_Cromer_Mann_a2
_atom_type_scat_Cromer_Mann_b2
_atom_type_scat_Cromer_Mann_a3
_atom_type_scat_Cromer_Mann_b3
_atom_type_scat_Cromer_Mann_a4
_atom_type_scat_Cromer_Mann_b4
_atom_type_scat_Cromer_Mann_c
_atom_type_scat_source
C 0.0033 0.0016 2.3100 20.8439 1.0200 10.2075 1.5886 0.5687 0.8650 51.6512 0.2156 'International Tables Vol C 4.2.6.8 and 6.1.1.4'
H 0.0000 0.0000 0.4930 10.5109 0.3229 26.1257 0.1402 3.1424 0.0408 57.7998 0.0030 'International Tables Vol C 4.2.6.8 and 6.1.1.4'
N 0.0061 0.0033 12.2126 0.0057 3.1322 9.8933 2.0125 28.9975 1.1663 0.5826 -11.5290 'International Tables Vol C 4.2.6.8 and 6.1.1.4'
O 0.0106 0.0060 3.0485 13.2771 2.2868 5.7011 1.5463 0.3239 0.8670 32.9089 0.2508 'International Tables Vol C 4.2.6.8 and 6.1.1.4'

loop_
_geom_angle_atom_site_label_1
_geom_angle_atom_site_label_2
_geom_angle_atom_site_label_3
_geom_angle
_geom_angle_publ_flag
O1 C2 N3 119.83(10) yes
O1 C2 N14 125.33(10) yes
N3 C2 N14 114.82(8) yes
C2 N3 C4 124.30(8) yes
C2 N3 C11 125.84(9) yes
C4 N3 C11 109.53(7) yes
N3 C4 C5 128.72(9) yes
N3 C4 C9 110.16(8) yes
C5 C4 C9 121.09(10) yes
C4 C5 C6 116.82(11) yes
C4 C5 H51 121.5 no
C6 C5 H51 121.7 no
C5 C6 C7 122.64(11) yes
C5 C6 H61 118.6 no
C7 C6 H61 118.7 no
C6 C7 C8 120.48(11) yes
C6 C7 H71 119.7 no
C8 C7 H71 119.9 no
C7 C8 C9 117.57(11) yes
C7 C8 H81 121.5 no
C9 C8 H81 121.0 no
C4 C9 C8 121.38(10) yes
C4 C9 C10 108.33(8) yes
C8 C9 C10 130.23(10) yes
C9 C10 C11 105.46(8) yes
C9 C10 O13 131.93(10) yes
C11 C10 O13 122.53(10) yes
C10 C11 N3 106.49(8) yes
C10 C11 O12 125.61(9) yes
N3 C11 O12 127.90(9) yes
C2 N14 C15 121.81(10) yes
C2 N14 H141 119.5(9) no
C15 N14 H141 118.4(9) no
N14 C15 C16 112.90(15) yes
N14 C15 H151 108.7 no
C16 C15 H151 110.1 no
N14 C15 H152 107.4 no
C16 C15 H152 108.2 no
H151 C15 H152 109.5 no
C15 C16 H161 109.9 no
C15 C16 H162 108.3 no
H161 C16 H162 109.5 no
C15 C16 H163 110.2 no
H161 C16 H163 109.5 no
H162 C16 H163 109.5 no

loop_
_geom_bond_atom_site_label_1
_geom_bond_atom_site_label_2
_geom_bond_distance
_geom_bond_publ_flag
O1 C2 1.2160(12) yes
C2 N3 1.4325(11) yes
C2 N14 1.3398(15) yes
N3 C4 1.4347(12) yes
N3 C11 1.3910(11) yes
C4 C5 1.3904(13) yes
C4 C9 1.4023(13) yes
C5 C6 1.3911(17) yes
C5 H51 0.950 no
C6 C7 1.388(2) yes
C6 H61 0.950 no
C7 C8 1.394(2) yes
C7 H71 0.950 no
C8 C9 1.3929(14) yes
C8 H81 0.950 no
C9 C10 1.4501(15) yes
C10 C11 1.5439(14) yes
C10 O13 1.2134(12) yes
C11 O12 1.2114(12) yes
N14 C15 1.4582(14) yes
N14 H141 0.917(14) no
C15 C16 1.455(3) yes
C15 H151 0.950 no
C15 H152 0.950 no
C16 H161 0.950 no
C16 H162 0.950 no
C16 H163 0.950 no
